data_7151272
loop_
_publ_author_name
'Berkessel, Albrecht'
'Mukherjee, Santanu'
'M\"uller, Thomas N'
'Cleemann, Felix'
'Roland, Katrin'
'Brandenburg, Marc'
'Neud\"orfl, J\"org-M'
'Lex, Johann'

_publ_section_title
;
 Structural optimization of thiourea-based bifunctional organocatalysts
 for the highly enantioselective dynamic kinetic resolution of
 azlactones.
;
_journal_issue 23
_journal_name_full 'Organic &amp; biomolecular chemistry'
_journal_page_first 4319
_journal_page_last 4330
_journal_paper_doi 10.1039/b607574f
_journal_volume 4
_journal_year 2006
_chemical_absolute_configuration syn
_chemical_formula_moiety 'C23 H25 F6 N3 O, C3 H8 O'
_chemical_formula_sum 'C26 H33 F6 N3 O2'
_chemical_formula_weight 533.55
_chemical_name_systematic
; 
 ? 
;
_space_group_IT_number 4
_symmetry_cell_setting monoclinic
_symmetry_space_group_name_Hall 'P 2yb'
_symmetry_space_group_name_H-M 'P 1 21 1'
_atom_sites_solution_hydrogens geom
_atom_sites_solution_primary direct
_atom_sites_solution_secondary difmap
_audit_creation_method SHELXL-97
_cell_angle_alpha 90.00
_cell_angle_beta 90.890(2)
_cell_angle_gamma 90.00
_cell_formula_units_Z 4
_cell_length_a 14.2234(7)
_cell_length_b 8.9069(5)
_cell_length_c 21.5226(13)
_cell_measurement_reflns_used 13589
_cell_measurement_temperature 100(2)
_cell_measurement_theta_max 27.00
_cell_measurement_theta_min 1.43
_cell_volume 2726.3(3)
_computing_cell_refinement 'Nonius DENZO (Otwinowski, Minor 1997)'
_computing_data_collection 'Nonius COLLECT'
_computing_data_reduction 'Nonius DENZO (Otwinowski, Minor 1997)'
_computing_molecular_graphics 'SCHAKAL99 (E. Keller 1999)'
_computing_publication_material 'PLATON (A. L. Spek 1980-2004)'
_computing_structure_refinement 'SHELXL-97 (Sheldrick, 1997)'
_computing_structure_solution 'SHELXS-97 (Sheldrick, 1997)'
_diffrn_ambient_temperature 100(2)
_diffrn_measured_fraction_theta_full 0.986
_diffrn_measured_fraction_theta_max 0.986
_diffrn_measurement_device_type 'Nonius KappaCCD'
_diffrn_measurement_method Phi/Omega-Scans
_diffrn_radiation_monochromator graphite
_diffrn_radiation_source 'fine-focus sealed tube'
_diffrn_radiation_type MoK\a
_diffrn_radiation_wavelength 0.71073
_diffrn_reflns_av_R_equivalents 0.1052
_diffrn_reflns_av_sigmaI/netI 0.2006
_diffrn_reflns_limit_h_max 18
_diffrn_reflns_limit_h_min -12
_diffrn_reflns_limit_k_max 11
_diffrn_reflns_limit_k_min -11
_diffrn_reflns_limit_l_max 27
_diffrn_reflns_limit_l_min -26
_diffrn_reflns_number 13589
_diffrn_reflns_theta_full 27.00
_diffrn_reflns_theta_max 27.00
_diffrn_reflns_theta_min 1.43
_exptl_absorpt_coefficient_mu 0.110
_exptl_absorpt_correction_type none
_exptl_crystal_colour colourless
_exptl_crystal_density_diffrn 1.300
_exptl_crystal_density_method 'not measured'
_exptl_crystal_description needle
_exptl_crystal_F_000 1120
_exptl_crystal_size_max 0.35
_exptl_crystal_size_mid 0.18
_exptl_crystal_size_min 0.15
_refine_diff_density_max 0.255
_refine_diff_density_min -0.245
_refine_diff_density_rms 0.058
_refine_ls_abs_structure_details 'Flack H D (1983), Acta Cryst. A39, 876-881'
_refine_ls_abs_structure_Flack -0.8(10)
_refine_ls_extinction_method none
_refine_ls_goodness_of_fit_ref 1.009
_refine_ls_hydrogen_treatment mixed
_refine_ls_matrix_type full
_refine_ls_number_parameters 801
_refine_ls_number_reflns 6269
_refine_ls_number_restraints 1
_refine_ls_restrained_S_all 1.009
_refine_ls_R_factor_all 0.2120
_refine_ls_R_factor_gt 0.0753
_refine_ls_shift/su_max 0.023
_refine_ls_shift/su_mean 0.002
_refine_ls_structure_factor_coef Fsqd
_refine_ls_weighting_details 'calc w=1/[\s^2^(Fo^2^)+(0.0460P)^2^+0.0000P] where P=(Fo^2^+2Fc^2^)/3'
_refine_ls_weighting_scheme calc
_refine_ls_wR_factor_gt 0.1107
_refine_ls_wR_factor_ref 0.1431
_reflns_number_gt 2709
_reflns_number_total 6269
_reflns_threshold_expression >2sigma(I)
_cod_data_source_file b607574f.txt
_cod_data_source_block 1f
_cod_original_sg_symbol_H-M P21
_cod_database_code 7151272

loop_
_symmetry_equiv_pos_as_xyz
'x, y, z'
'-x, y+1/2, -z'

loop_
_atom_site_label
_atom_site_type_symbol
_atom_site_fract_x
_atom_site_fract_y
_atom_site_fract_z
_atom_site_U_iso_or_equiv
_atom_site_adp_type
_atom_site_occupancy
_atom_site_symmetry_multiplicity
_atom_site_calc_flag
_atom_site_refinement_flags
_atom_site_disorder_assembly
_atom_site_disorder_group
C1 C 0.2961(4) 0.7357(8) 0.4914(3) 0.0213(18) Uani 1 1 d . . .
H1 H 0.301(4) 0.851(6) 0.492(3) 0.026 Uiso 1 1 d . . .
C2 C 0.3818(4) 0.6805(8) 0.4563(4) 0.0227(19) Uani 1 1 d . . .
H2 H 0.382(4) 0.585(6) 0.450(3) 0.027 Uiso 1 1 d . . .
C3 C 0.3875(5) 0.7585(9) 0.3929(4) 0.0285(19) Uani 1 1 d . . .
H3A H 0.444(4) 0.715(6) 0.365(3) 0.022(17) Uiso 1 1 d . . .
H3B H 0.401(4) 0.878(7) 0.403(3) 0.05(2) Uiso 1 1 d . . .
C4 C 0.2970(6) 0.7330(10) 0.3550(4) 0.041(2) Uani 1 1 d . . .
H4A H 0.313(5) 0.765(8) 0.317(4) 0.050 Uiso 1 1 d . . .
H4B H 0.291(4) 0.615(8) 0.345(3) 0.050 Uiso 1 1 d . . .
C5 C 0.2110(4) 0.7860(8) 0.3902(4) 0.033(2) Uani 1 1 d . . .
H5A H 0.2142 0.8961 0.3962 0.040 Uiso 1 1 calc R . .
H5B H 0.1533 0.7628 0.3658 0.040 Uiso 1 1 calc R . .
C6 C 0.2068(5) 0.7088(9) 0.4531(4) 0.0244(18) Uani 1 1 d . . .
H6A H 0.156(4) 0.752(6) 0.480(3) 0.024(17) Uiso 1 1 d . . .
H6B H 0.193(4) 0.596(7) 0.452(3) 0.030(18) Uiso 1 1 d . . .
C7 C 0.2675(4) 0.5208(7) 0.5598(3) 0.0289(19) Uani 1 1 d . . .
H7A H 0.2978 0.4623 0.5265 0.035 Uiso 1 1 calc R . .
H7B H 0.1986 0.5150 0.5531 0.035 Uiso 1 1 calc R . .
C8 C 0.2932(5) 0.4517(7) 0.6228(3) 0.0264(18) Uani 1 1 d . . .
C9 C 0.3851(5) 0.4516(8) 0.6434(4) 0.032(2) Uani 1 1 d . . .
H9 H 0.429(4) 0.508(7) 0.621(3) 0.04(2) Uiso 1 1 d . . .
C10 C 0.4096(5) 0.3833(8) 0.7005(4) 0.031(2) Uani 1 1 d . . .
H10 H 0.478(4) 0.384(6) 0.715(3) 0.038 Uiso 1 1 d . . .
C11 C 0.3419(5) 0.3154(8) 0.7359(4) 0.035(2) Uani 1 1 d . . .
H11 H 0.358(4) 0.257(6) 0.778(3) 0.022(17) Uiso 1 1 d . . .
C12 C 0.2500(5) 0.3151(8) 0.7147(4) 0.036(2) Uani 1 1 d . . .
H12 H 0.198(5) 0.266(8) 0.739(4) 0.06(2) Uiso 1 1 d . . .
C13 C 0.2257(5) 0.3850(8) 0.6588(4) 0.032(2) Uani 1 1 d . . .
H13 H 0.158(4) 0.371(6) 0.644(3) 0.019(17) Uiso 1 1 d . . .
C14 C 0.2428(5) 0.7719(8) 0.5992(4) 0.037(2) Uani 1 1 d . . .
H14A H 0.2670 0.8749 0.5989 0.045 Uiso 1 1 calc R . .
H14B H 0.2487 0.7307 0.6413 0.045 Uiso 1 1 calc R . .
H14C H 0.1765 0.7721 0.5862 0.045 Uiso 1 1 calc R . .
C15 C 0.5531(4) 0.6613(7) 0.4836(4) 0.0222(18) Uani 1 1 d . . .
C16 C 0.7142(4) 0.6927(7) 0.5307(4) 0.0223(18) Uani 1 1 d . . .
C17 C 0.7608(5) 0.7305(8) 0.5878(4) 0.0277(19) Uani 1 1 d . . .
H17 H 0.717(4) 0.767(6) 0.622(3) 0.012(16) Uiso 1 1 d . . .
C18 C 0.8565(5) 0.7254(7) 0.5918(4) 0.0241(18) Uani 1 1 d . . .
C19 C 0.9112(5) 0.6825(7) 0.5425(4) 0.028(2) Uani 1 1 d . . .
H19 H 0.984(4) 0.681(5) 0.537(3) 0.017(16) Uiso 1 1 d . . .
C20 C 0.8658(4) 0.6475(7) 0.4863(4) 0.0211(18) Uani 1 1 d . . .
C21 C 0.7693(5) 0.6501(7) 0.4803(4) 0.0240(19) Uani 1 1 d . . .
H21 H 0.734(4) 0.636(5) 0.439(3) 0.013(16) Uiso 1 1 d . . .
C22 C 0.9011(5) 0.7698(10) 0.6542(4) 0.039(2) Uani 1 1 d . . .
C23 C 0.9267(5) 0.6108(8) 0.4320(4) 0.031(2) Uani 1 1 d . . .
N1 N 0.2976(3) 0.6782(6) 0.5558(3) 0.0234(15) Uani 1 1 d . . .
N2 N 0.4655(4) 0.7092(7) 0.4951(3) 0.0251(17) Uani 1 1 d . . .
H2N H 0.456(5) 0.730(8) 0.529(3) 0.030 Uiso 1 1 d . . .
N3 N 0.6172(4) 0.7033(6) 0.5294(3) 0.0251(17) Uani 1 1 d . . .
H3N H 0.600(5) 0.747(8) 0.551(4) 0.030 Uiso 1 1 d . . .
O1 O 0.5754(3) 0.5846(5) 0.4382(2) 0.0285(13) Uani 1 1 d . . .
F1 F 0.8909(3) 0.9148(6) 0.6667(2) 0.0643(15) Uani 1 1 d . . .
F2 F 0.8633(3) 0.6936(6) 0.7003(2) 0.0627(16) Uani 1 1 d . . .
F3 F 0.9936(3) 0.7417(6) 0.6557(2) 0.0581(14) Uani 1 1 d . . .
F4 F 0.9862(3) 0.4985(5) 0.4469(2) 0.0494(13) Uani 1 1 d . . .
F5 F 0.9794(3) 0.7261(4) 0.4160(2) 0.0424(12) Uani 1 1 d . . .
F6 F 0.8789(2) 0.5663(4) 0.3819(2) 0.0366(11) Uani 1 1 d . . .
C24 C 1.2029(4) 0.3048(8) 0.0090(4) 0.0260(19) Uani 1 1 d . . .
H24 H 1.194(4) 0.415(7) 0.005(3) 0.031 Uiso 1 1 d . . .
C25 C 1.1160(5) 0.2505(8) 0.0430(4) 0.0252(19) Uani 1 1 d . . .
H25 H 1.117(4) 0.152(7) 0.050(3) 0.030 Uiso 1 1 d . . .
C26 C 1.1121(5) 0.3240(10) 0.1072(4) 0.032(2) Uani 1 1 d . . .
H26A H 1.113(4) 0.427(7) 0.106(3) 0.03(2) Uiso 1 1 d . . .
H26B H 1.053(5) 0.291(8) 0.128(4) 0.07(3) Uiso 1 1 d . . .
C27 C 1.2010(4) 0.2902(8) 0.1456(4) 0.033(2) Uani 1 1 d . . .
H27A H 1.1977 0.3434 0.1859 0.039 Uiso 1 1 calc R . .
H27B H 1.2041 0.1812 0.1542 0.039 Uiso 1 1 calc R . .
C28 C 1.2892(5) 0.3380(8) 0.1124(4) 0.035(2) Uani 1 1 d . . .
H28A H 1.3452 0.3064 0.1370 0.042 Uiso 1 1 calc R . .
H28B H 1.2905 0.4488 0.1088 0.042 Uiso 1 1 calc R . .
C29 C 1.2928(5) 0.2676(9) 0.0472(4) 0.038(2) Uani 1 1 d . . .
H29A H 1.2993 0.1573 0.0511 0.045 Uiso 1 1 calc R . .
H29B H 1.3485 0.3061 0.0252 0.045 Uiso 1 1 calc R . .
C30 C 1.2282(5) 0.0951(8) -0.0629(4) 0.026(2) Uani 1 1 d . . .
H30A H 1.200(4) 0.042(7) -0.035(3) 0.031 Uiso 1 1 d . . .
H30B H 1.295(4) 0.095(6) -0.050(3) 0.031 Uiso 1 1 d . . .
C31 C 1.2010(5) 0.0334(7) -0.1262(4) 0.0275(19) Uani 1 1 d . . .
C32 C 1.1057(5) 0.0308(9) -0.1454(4) 0.035(2) Uani 1 1 d . . .
H32 H 1.055(4) 0.076(7) -0.120(3) 0.042 Uiso 1 1 d . . .
C33 C 1.0809(6) -0.0236(8) -0.2021(5) 0.042(2) Uani 1 1 d . . .
H33 H 1.021(4) -0.031(6) -0.218(3) 0.023(19) Uiso 1 1 d . . .
C34 C 1.1467(6) -0.0831(8) -0.2406(4) 0.041(2) Uani 1 1 d . . .
H34 H 1.1274 -0.1247 -0.2794 0.05(2) Uiso 1 1 calc R . .
C35 C 1.2413(6) -0.0837(8) -0.2237(4) 0.038(2) Uani 1 1 d . . .
H35 H 1.292(5) -0.134(7) -0.255(4) 0.046 Uiso 1 1 d . . .
C36 C 1.2673(5) -0.0240(8) -0.1654(4) 0.039(2) Uani 1 1 d . . .
H36 H 1.339(4) -0.017(6) -0.154(3) 0.031(18) Uiso 1 1 d . . .
C37 C 1.2591(5) 0.3509(7) -0.0955(3) 0.0301(19) Uani 1 1 d . . .
H37A H 1.3243 0.3513 -0.0800 0.036 Uiso 1 1 calc R . .
H37B H 1.2338 0.4532 -0.0945 0.036 Uiso 1 1 calc R . .
H37C H 1.2572 0.3134 -0.1383 0.036 Uiso 1 1 calc R . .
C38 C 0.9476(5) 0.2389(8) 0.0135(4) 0.0285(19) Uani 1 1 d . . .
C39 C 0.7848(5) 0.2672(7) -0.0327(4) 0.0256(19) Uani 1 1 d . . .
C40 C 0.7388(5) 0.2932(7) -0.0885(4) 0.028(2) Uani 1 1 d . . .
H40 H 0.766(5) 0.314(8) -0.139(4) 0.07(3) Uiso 1 1 d . . .
C41 C 0.6416(5) 0.2841(8) -0.0935(4) 0.034(2) Uani 1 1 d . . .
C42 C 0.5893(5) 0.2496(8) -0.0408(4) 0.035(2) Uani 1 1 d . . .
H42 H 0.526(5) 0.244(7) -0.042(3) 0.042 Uiso 1 1 d . . .
C43 C 0.6368(5) 0.2264(7) 0.0141(4) 0.0287(19) Uani 1 1 d . . .
C44 C 0.7329(4) 0.2326(7) 0.0203(4) 0.0265(19) Uani 1 1 d . . .
H44 H 0.770(4) 0.215(6) 0.062(3) 0.032 Uiso 1 1 d . . .
C45 C 0.5942(6) 0.3140(12) -0.1536(5) 0.050(3) Uani 1 1 d . . .
C46 C 0.5767(5) 0.1912(8) 0.0702(4) 0.037(2) Uani 1 1 d . . .
O2 O 0.9244(3) 0.1605(5) 0.0588(3) 0.0321(14) Uani 1 1 d . . .
N4 N 1.2027(4) 0.2539(5) -0.0565(3) 0.0241(15) Uani 1 1 d . . .
N5 N 1.0344(4) 0.2875(7) 0.0047(3) 0.0279(18) Uani 1 1 d . . .
H5N H 1.050(5) 0.321(8) -0.026(4) 0.034 Uiso 1 1 d . . .
N6 N 0.8833(4) 0.2826(6) -0.0318(3) 0.0284(17) Uani 1 1 d . . .
H6N H 0.905(5) 0.328(7) -0.064(3) 0.034 Uiso 1 1 d . . .
F7 F 0.6055(5) 0.4546(7) -0.1718(3) 0.110(2) Uani 1 1 d . . .
F8 F 0.6296(4) 0.2329(7) -0.1982(3) 0.0821(18) Uani 1 1 d . . .
F9 F 0.5045(3) 0.2869(10) -0.1543(3) 0.129(3) Uani 1 1 d . . .
F10 F 0.5146(3) 0.0854(5) 0.0610(2) 0.0613(16) Uani 1 1 d . . .
F11 F 0.5267(3) 0.3150(5) 0.0871(2) 0.0516(14) Uani 1 1 d . . .
F12 F 0.6277(3) 0.1544(4) 0.1211(2) 0.0436(13) Uani 1 1 d . . .
C47 C -0.0210(5) 0.9107(8) 0.1817(4) 0.0313(19) Uani 1 1 d . . .
H47 H -0.075(5) 0.833(7) 0.174(3) 0.05(2) Uiso 1 1 d . . .
C48 C 0.0510(6) 0.8312(9) 0.2216(4) 0.050(2) Uani 1 1 d . . .
H48A H 0.0719 0.7399 0.2004 0.060 Uiso 1 1 calc R . .
H48B H 0.0232 0.8043 0.2614 0.060 Uiso 1 1 calc R . .
H48C H 0.1050 0.8975 0.2289 0.060 Uiso 1 1 calc R . .
C49 C -0.0597(5) 1.0525(8) 0.2108(4) 0.047(2) Uani 1 1 d . . .
H49A H -0.0080 1.1226 0.2195 0.056 Uiso 1 1 calc R . .
H49B H -0.0909 1.0272 0.2497 0.056 Uiso 1 1 calc R . .
H49C H -0.1051 1.0994 0.1821 0.056 Uiso 1 1 calc R . .
O3 O 0.0217(3) 0.9474(5) 0.1238(2) 0.0321(13) Uani 1 1 d . . .
H3 H -0.0175 0.9922 0.1008 0.31(10) Uiso 1 1 calc R . .
C50 C 0.5033(5) 0.3282(8) 0.3146(4) 0.031(2) Uani 1 1 d . . .
H50 H 0.572(5) 0.296(7) 0.317(3) 0.04(2) Uiso 1 1 d . . .
C51 C 0.4316(5) 0.2170(8) 0.2884(4) 0.045(2) Uani 1 1 d . . .
H51A H 0.4242 0.1335 0.3176 0.054 Uiso 1 1 calc R . .
H51B H 0.4534 0.1782 0.2485 0.054 Uiso 1 1 calc R . .
H51C H 0.3710 0.2676 0.2823 0.054 Uiso 1 1 calc R . .
C52 C 0.5105(6) 0.4676(9) 0.2761(4) 0.054(2) Uani 1 1 d . . .
H52A H 0.4525 0.5261 0.2796 0.065 Uiso 1 1 calc R . .
H52B H 0.5199 0.4402 0.2326 0.065 Uiso 1 1 calc R . .
H52C H 0.5639 0.5279 0.2910 0.065 Uiso 1 1 calc R . .
O4 O 0.4721(3) 0.3673(5) 0.3758(3) 0.0324(14) Uani 1 1 d . . .
H4O H 0.505(4) 0.443(8) 0.384(3) 0.039 Uiso 1 1 d . . .

loop_
_atom_site_aniso_label
_atom_site_aniso_U_11
_atom_site_aniso_U_22
_atom_site_aniso_U_33
_atom_site_aniso_U_23
_atom_site_aniso_U_13
_atom_site_aniso_U_12
C1 0.019(4) 0.024(4) 0.020(5) 0.002(3) -0.004(3) -0.002(3)
C2 0.013(4) 0.027(4) 0.028(5) -0.002(4) -0.003(3) 0.001(3)
C3 0.022(4) 0.046(5) 0.018(5) 0.001(4) 0.005(4) -0.007(4)
C4 0.036(5) 0.060(6) 0.028(6) 0.004(5) 0.004(4) -0.005(4)
C5 0.018(4) 0.045(5) 0.036(6) 0.007(4) -0.005(4) -0.008(3)
C6 0.016(4) 0.035(5) 0.022(5) 0.000(4) -0.001(4) 0.002(3)
C7 0.025(4) 0.031(5) 0.031(6) -0.003(4) 0.001(4) -0.005(3)
C8 0.024(4) 0.031(4) 0.024(5) -0.002(4) 0.005(4) 0.008(3)
C9 0.035(5) 0.028(5) 0.035(6) 0.000(4) 0.004(4) 0.003(4)
C10 0.031(4) 0.032(4) 0.032(6) 0.011(4) 0.005(4) 0.006(3)
C11 0.033(5) 0.038(5) 0.035(6) 0.010(4) 0.008(4) 0.007(4)
C12 0.038(5) 0.039(5) 0.031(6) 0.010(4) 0.013(4) 0.003(4)
C13 0.029(5) 0.043(5) 0.025(6) -0.003(4) 0.002(4) 0.005(4)
C14 0.043(5) 0.036(5) 0.033(6) 0.000(4) 0.014(4) 0.001(4)
C15 0.015(4) 0.032(4) 0.020(5) 0.002(4) 0.003(4) -0.003(3)
C16 0.018(4) 0.022(4) 0.026(5) 0.007(4) 0.000(4) 0.001(3)
C17 0.025(5) 0.034(5) 0.024(6) 0.003(4) 0.003(4) -0.006(3)
C18 0.019(4) 0.031(4) 0.022(5) 0.000(4) -0.006(4) -0.004(3)
C19 0.015(4) 0.032(5) 0.037(6) 0.007(4) -0.002(4) -0.001(3)
C20 0.014(4) 0.022(4) 0.027(5) 0.002(3) -0.004(4) -0.002(3)
C21 0.024(4) 0.015(4) 0.033(6) 0.000(3) -0.009(4) 0.002(3)
C22 0.020(4) 0.052(6) 0.044(7) 0.014(5) 0.001(4) -0.002(4)
C23 0.018(4) 0.036(5) 0.040(6) 0.000(4) 0.002(4) -0.001(4)
N1 0.018(3) 0.022(4) 0.030(5) -0.005(3) 0.001(3) 0.002(2)
N2 0.017(3) 0.034(4) 0.024(5) -0.001(3) 0.002(3) -0.005(3)
N3 0.016(4) 0.033(4) 0.026(5) -0.010(3) 0.004(3) 0.002(3)
O1 0.020(3) 0.038(3) 0.027(4) -0.007(2) 0.002(2) 0.004(2)
F1 0.076(4) 0.068(4) 0.048(4) -0.026(3) -0.021(3) -0.002(3)
F2 0.041(3) 0.120(4) 0.027(4) 0.021(3) -0.007(2) -0.028(3)
F3 0.033(3) 0.105(4) 0.036(4) -0.001(3) -0.014(3) -0.005(2)
F4 0.042(3) 0.058(3) 0.048(3) -0.002(2) 0.007(2) 0.023(2)
F5 0.027(2) 0.055(3) 0.046(3) -0.003(2) 0.007(2) -0.019(2)
F6 0.029(2) 0.049(3) 0.032(3) -0.008(2) 0.000(2) -0.0070(19)
C24 0.017(4) 0.036(5) 0.025(6) 0.001(4) -0.005(4) 0.000(3)
C25 0.029(5) 0.019(4) 0.028(6) 0.001(4) -0.003(4) 0.005(3)
C26 0.031(5) 0.037(5) 0.028(6) -0.001(4) 0.004(4) -0.003(4)
C27 0.028(4) 0.051(5) 0.020(5) -0.002(4) -0.003(4) -0.003(3)
C28 0.028(4) 0.043(5) 0.035(6) 0.000(4) -0.013(4) -0.005(3)
C29 0.019(4) 0.054(5) 0.040(7) -0.002(4) 0.002(4) -0.001(3)
C30 0.026(4) 0.034(5) 0.018(5) -0.003(4) -0.002(4) -0.003(3)
C31 0.034(5) 0.017(4) 0.032(6) 0.006(4) 0.002(4) -0.002(3)
C32 0.033(5) 0.036(5) 0.035(6) 0.006(4) 0.004(4) -0.007(4)
C33 0.030(5) 0.036(5) 0.059(8) 0.003(5) -0.001(5) -0.009(4)
C34 0.043(5) 0.037(5) 0.044(7) 0.002(4) -0.006(5) -0.012(4)
C35 0.048(6) 0.038(5) 0.029(6) -0.004(4) 0.002(4) -0.008(4)
C36 0.028(5) 0.050(5) 0.038(7) -0.006(4) 0.008(4) -0.002(4)
C37 0.031(4) 0.035(4) 0.025(5) 0.002(4) 0.002(4) -0.006(3)
C38 0.025(5) 0.019(4) 0.041(6) -0.010(4) 0.001(4) 0.002(3)
C39 0.027(5) 0.011(4) 0.038(6) -0.006(4) 0.002(4) -0.002(3)
C40 0.024(5) 0.027(4) 0.033(6) -0.003(4) -0.007(4) 0.006(3)
C41 0.023(5) 0.041(5) 0.038(7) -0.006(4) -0.008(4) 0.007(3)
C42 0.019(4) 0.042(5) 0.044(7) -0.006(4) -0.002(5) 0.004(4)
C43 0.030(5) 0.020(4) 0.036(6) -0.001(4) 0.003(4) 0.005(3)
C44 0.016(4) 0.022(4) 0.042(6) -0.005(4) -0.003(4) 0.005(3)
C45 0.033(6) 0.089(8) 0.027(7) -0.016(6) -0.004(5) 0.004(5)
C46 0.030(5) 0.036(5) 0.044(7) 0.002(4) -0.007(4) 0.007(4)
O2 0.025(3) 0.035(3) 0.036(4) 0.009(3) 0.003(3) 0.000(2)
N4 0.032(3) 0.012(3) 0.028(5) 0.001(3) -0.002(3) -0.001(2)
N5 0.022(4) 0.039(4) 0.023(5) 0.009(3) 0.002(3) -0.001(3)
N6 0.018(4) 0.038(4) 0.029(5) 0.006(3) -0.002(3) 0.002(3)
F7 0.160(6) 0.089(5) 0.079(6) 0.020(4) -0.055(4) 0.015(4)
F8 0.079(4) 0.123(5) 0.044(5) -0.016(4) -0.016(3) 0.013(3)
F9 0.026(3) 0.314(9) 0.047(5) 0.014(5) -0.018(3) -0.003(4)
F10 0.040(3) 0.072(3) 0.072(4) 0.001(3) 0.010(3) -0.033(3)
F11 0.037(3) 0.062(3) 0.057(4) 0.003(2) 0.011(3) 0.016(2)
F12 0.034(3) 0.053(3) 0.043(4) 0.004(2) 0.007(2) 0.0038(19)
C47 0.037(5) 0.037(5) 0.020(6) 0.002(4) 0.002(4) 0.002(4)
C48 0.058(5) 0.060(6) 0.031(6) 0.015(4) -0.012(5) -0.002(4)
C49 0.061(6) 0.047(5) 0.032(6) 0.001(4) 0.018(5) -0.009(4)
O3 0.033(3) 0.041(3) 0.022(4) 0.002(2) 0.004(3) 0.003(2)
C50 0.027(4) 0.036(5) 0.031(6) 0.007(4) 0.004(4) -0.008(3)
C51 0.056(5) 0.048(5) 0.030(6) -0.005(4) 0.004(4) -0.005(4)
C52 0.068(6) 0.059(6) 0.036(6) 0.000(5) 0.017(5) 0.003(4)
O4 0.034(3) 0.033(3) 0.030(4) -0.002(3) 0.007(3) -0.011(2)

loop_
_atom_type_symbol
_atom_type_description
_atom_type_scat_dispersion_real
_atom_type_scat_dispersion_imag
_atom_type_scat_source
C C 0.0033 0.0016 'International Tables Vol C Tables 4.2.6.8 and 6.1.1.4'
H H 0.0000 0.0000 'International Tables Vol C Tables 4.2.6.8 and 6.1.1.4'
N N 0.0061 0.0033 'International Tables Vol C Tables 4.2.6.8 and 6.1.1.4'
O O 0.0106 0.0060 'International Tables Vol C Tables 4.2.6.8 and 6.1.1.4'
F F 0.0171 0.0103 'International Tables Vol C Tables 4.2.6.8 and 6.1.1.4'

loop_
_geom_angle_atom_site_label_1
_geom_angle_atom_site_label_2
_geom_angle_atom_site_label_3
_geom_angle
_geom_angle_site_symmetry_1
_geom_angle_site_symmetry_3
_geom_angle_publ_flag
N1 C1 C6 117.0(6) . . ?
N1 C1 C2 110.7(5) . . ?
C6 C1 C2 110.3(6) . . ?
N1 C1 H1 110(3) . . ?
C6 C1 H1 103(3) . . ?
C2 C1 H1 106(3) . . ?
N2 C2 C1 108.0(6) . . ?
N2 C2 C3 111.9(6) . . ?
C1 C2 C3 110.4(5) . . ?
N2 C2 H2 105(4) . . ?
C1 C2 H2 114(4) . . ?
C3 C2 H2 107(5) . . ?
C4 C3 C2 110.6(6) . . ?
C4 C3 H3A 106(3) . . ?
C2 C3 H3A 113(3) . . ?
C4 C3 H3B 113(3) . . ?
C2 C3 H3B 106(4) . . ?
H3A C3 H3B 109(4) . . ?
C5 C4 C3 111.3(7) . . ?
C5 C4 H4A 125(5) . . ?
C3 C4 H4A 102(5) . . ?
C5 C4 H4B 110(4) . . ?
C3 C4 H4B 109(3) . . ?
H4A C4 H4B 98(6) . . ?
C6 C5 C4 110.3(6) . . ?
C6 C5 H5A 109.6 . . ?
C4 C5 H5A 109.6 . . ?
C6 C5 H5B 109.6 . . ?
C4 C5 H5B 109.6 . . ?
H5A C5 H5B 108.1 . . ?
C5 C6 C1 111.5(6) . . ?
C5 C6 H6A 112(3) . . ?
C1 C6 H6A 104(3) . . ?
C5 C6 H6B 116(4) . . ?
C1 C6 H6B 109(3) . . ?
H6A C6 H6B 105(5) . . ?
N1 C7 C8 111.7(6) . . ?
N1 C7 H7A 109.3 . . ?
C8 C7 H7A 109.3 . . ?
N1 C7 H7B 109.3 . . ?
C8 C7 H7B 109.3 . . ?
H7A C7 H7B 107.9 . . ?
C9 C8 C13 119.0(7) . . ?
C9 C8 C7 119.9(7) . . ?
C13 C8 C7 121.0(6) . . ?
C8 C9 C10 120.2(8) . . ?
C8 C9 H9 119(4) . . ?
C10 C9 H9 121(4) . . ?
C11 C10 C9 120.4(7) . . ?
C11 C10 H10 120(4) . . ?
C9 C10 H10 119(4) . . ?
C12 C11 C10 119.0(8) . . ?
C12 C11 H11 118(3) . . ?
C10 C11 H11 123(3) . . ?
C11 C12 C13 120.4(8) . . ?
C11 C12 H12 122(4) . . ?
C13 C12 H12 117(4) . . ?
C8 C13 C12 120.9(7) . . ?
C8 C13 H13 123(3) . . ?
C12 C13 H13 116(3) . . ?
N1 C14 H14A 109.5 . . ?
N1 C14 H14B 109.5 . . ?
H14A C14 H14B 109.5 . . ?
N1 C14 H14C 109.5 . . ?
H14A C14 H14C 109.5 . . ?
H14B C14 H14C 109.5 . . ?
O1 C15 N2 124.8(6) . . ?
O1 C15 N3 122.6(6) . . ?
N2 C15 N3 112.6(6) . . ?
N3 C16 C21 124.9(7) . . ?
N3 C16 C17 116.9(7) . . ?
C21 C16 C17 118.2(6) . . ?
C18 C17 C16 119.8(7) . . ?
C18 C17 H17 125(3) . . ?
C16 C17 H17 115(3) . . ?
C17 C18 C19 122.3(7) . . ?
C17 C18 C22 116.6(7) . . ?
C19 C18 C22 121.1(6) . . ?
C18 C19 C20 118.0(6) . . ?
C18 C19 H19 131(3) . . ?
C20 C19 H19 111(3) . . ?
C21 C20 C19 121.5(7) . . ?
C21 C20 C23 121.2(7) . . ?
C19 C20 C23 117.3(6) . . ?
C20 C21 C16 120.1(7) . . ?
C20 C21 H21 123(3) . . ?
C16 C21 H21 116(3) . . ?
F2 C22 F1 107.5(7) . . ?
F2 C22 F3 107.3(6) . . ?
F1 C22 F3 106.7(6) . . ?
F2 C22 C18 111.0(6) . . ?
F1 C22 C18 112.6(6) . . ?
F3 C22 C18 111.5(7) . . ?
F5 C23 F6 107.8(6) . . ?
F5 C23 F4 106.3(6) . . ?
F6 C23 F4 106.5(6) . . ?
F5 C23 C20 111.8(6) . . ?
F6 C23 C20 113.8(6) . . ?
F4 C23 C20 110.2(6) . . ?
C7 N1 C1 112.7(5) . . ?
C7 N1 C14 110.1(5) . . ?
C1 N1 C14 113.3(5) . . ?
C15 N2 C2 125.9(6) . . ?
C15 N2 H2N 115(6) . . ?
C2 N2 H2N 116(6) . . ?
C16 N3 C15 129.9(6) . . ?
C16 N3 H3N 115(7) . . ?
C15 N3 H3N 114(7) . . ?
N4 C24 C25 111.7(6) . . ?
N4 C24 C29 115.5(6) . . ?
C25 C24 C29 110.2(6) . . ?
N4 C24 H24 103(4) . . ?
C25 C24 H24 105(3) . . ?
C29 C24 H24 111(3) . . ?
N5 C25 C24 107.6(6) . . ?
N5 C25 C26 112.0(6) . . ?
C24 C25 C26 109.8(6) . . ?
N5 C25 H25 109(4) . . ?
C24 C25 H25 113(4) . . ?
C26 C25 H25 106(5) . . ?
C27 C26 C25 111.2(6) . . ?
C27 C26 H26A 102(4) . . ?
C25 C26 H26A 114(4) . . ?
C27 C26 H26B 113(5) . . ?
C25 C26 H26B 109(5) . . ?
H26A C26 H26B 108(6) . . ?
C28 C27 C26 112.0(7) . . ?
C28 C27 H27A 109.2 . . ?
C26 C27 H27A 109.2 . . ?
C28 C27 H27B 109.2 . . ?
C26 C27 H27B 109.2 . . ?
H27A C27 H27B 107.9 . . ?
C27 C28 C29 110.8(6) . . ?
C27 C28 H28A 109.5 . . ?
C29 C28 H28A 109.5 . . ?
C27 C28 H28B 109.5 . . ?
C29 C28 H28B 109.5 . . ?
H28A C28 H28B 108.1 . . ?
C28 C29 C24 111.1(6) . . ?
C28 C29 H29A 109.4 . . ?
C24 C29 H29A 109.4 . . ?
C28 C29 H29B 109.4 . . ?
C24 C29 H29B 109.4 . . ?
H29A C29 H29B 108.0 . . ?
N4 C30 C31 112.1(6) . . ?
N4 C30 H30A 110(4) . . ?
C31 C30 H30A 109(5) . . ?
N4 C30 H30B 102(3) . . ?
C31 C30 H30B 119(4) . . ?
H30A C30 H30B 104(6) . . ?
C36 C31 C32 118.7(8) . . ?
C36 C31 C30 121.3(7) . . ?
C32 C31 C30 120.1(7) . . ?
C33 C32 C31 120.4(8) . . ?
C33 C32 H32 118(4) . . ?
C31 C32 H32 122(4) . . ?
C32 C33 C34 120.9(8) . . ?
C32 C33 H33 126(4) . . ?
C34 C33 H33 113(4) . . ?
C33 C34 C35 120.8(9) . . ?
C33 C34 H34 119.6 . . ?
C35 C34 H34 119.6 . . ?
C34 C35 C36 118.2(8) . . ?
C34 C35 H35 119(4) . . ?
C36 C35 H35 123(4) . . ?
C31 C36 C35 120.9(7) . . ?
C31 C36 H36 120(3) . . ?
C35 C36 H36 119(3) . . ?
N4 C37 H37A 109.5 . . ?
N4 C37 H37B 109.5 . . ?
H37A C37 H37B 109.5 . . ?
N4 C37 H37C 109.5 . . ?
H37A C37 H37C 109.5 . . ?
H37B C37 H37C 109.5 . . ?
O2 C38 N5 123.6(7) . . ?
O2 C38 N6 121.9(6) . . ?
N5 C38 N6 114.4(7) . . ?
C40 C39 C44 119.8(7) . . ?
C40 C39 N6 116.9(7) . . ?
C44 C39 N6 123.2(7) . . ?
C39 C40 C41 121.0(8) . . ?
C39 C40 H40 132(4) . . ?
C41 C40 H40 107(4) . . ?
C40 C41 C42 119.5(8) . . ?
C40 C41 C45 119.9(8) . . ?
C42 C41 C45 120.6(7) . . ?
C43 C42 C41 118.2(7) . . ?
C43 C42 H42 119(5) . . ?
C41 C42 H42 123(5) . . ?
C42 C43 C44 123.7(8) . . ?
C42 C43 C46 116.2(6) . . ?
C44 C43 C46 120.2(7) . . ?
C43 C44 C39 117.9(8) . . ?
C43 C44 H44 124(4) . . ?
C39 C44 H44 118(3) . . ?
F9 C45 F8 106.1(8) . . ?
F9 C45 F7 107.3(8) . . ?
F8 C45 F7 104.8(9) . . ?
F9 C45 C41 114.4(8) . . ?
F8 C45 C41 111.6(8) . . ?
F7 C45 C41 112.0(7) . . ?
F10 C46 F12 107.6(6) . . ?
F10 C46 F11 105.6(6) . . ?
F12 C46 F11 104.8(6) . . ?
F10 C46 C43 114.6(7) . . ?
F12 C46 C43 113.2(6) . . ?
F11 C46 C43 110.3(6) . . ?
C37 N4 C30 112.2(6) . . ?
C37 N4 C24 112.0(5) . . ?
C30 N4 C24 112.9(6) . . ?
C38 N5 C25 125.7(6) . . ?
C38 N5 H5N 122(6) . . ?
C25 N5 H5N 110(6) . . ?
C38 N6 C39 129.0(7) . . ?
C38 N6 H6N 117(5) . . ?
C39 N6 H6N 114(5) . . ?
O3 C47 C48 108.1(6) . . ?
O3 C47 C49 109.3(6) . . ?
C48 C47 C49 113.8(7) . . ?
O3 C47 H47 110(4) . . ?
C48 C47 H47 105(4) . . ?
C49 C47 H47 110(4) . . ?
C47 C48 H48A 109.5 . . ?
C47 C48 H48B 109.5 . . ?
H48A C48 H48B 109.5 . . ?
C47 C48 H48C 109.5 . . ?
H48A C48 H48C 109.5 . . ?
H48B C48 H48C 109.5 . . ?
C47 C49 H49A 109.5 . . ?
C47 C49 H49B 109.5 . . ?
H49A C49 H49B 109.5 . . ?
C47 C49 H49C 109.5 . . ?
H49A C49 H49C 109.5 . . ?
H49B C49 H49C 109.5 . . ?
C47 O3 H3 109.5 . . ?
O4 C50 C52 109.3(6) . . ?
O4 C50 C51 106.4(6) . . ?
C52 C50 C51 112.8(7) . . ?
O4 C50 H50 109(4) . . ?
C52 C50 H50 101(4) . . ?
C51 C50 H50 118(3) . . ?
C50 C51 H51A 109.5 . . ?
C50 C51 H51B 109.5 . . ?
H51A C51 H51B 109.5 . . ?
C50 C51 H51C 109.5 . . ?
H51A C51 H51C 109.5 . . ?
H51B C51 H51C 109.5 . . ?
C50 C52 H52A 109.5 . . ?
C50 C52 H52B 109.5 . . ?
H52A C52 H52B 109.5 . . ?
C50 C52 H52C 109.5 . . ?
H52A C52 H52C 109.5 . . ?
H52B C52 H52C 109.5 . . ?
C50 O4 H4O 101(5) . . ?

loop_
_geom_bond_atom_site_label_1
_geom_bond_atom_site_label_2
_geom_bond_distance
_geom_bond_site_symmetry_2
_geom_bond_publ_flag
C1 N1 1.477(9) . ?
C1 C6 1.523(9) . ?
C1 C2 1.525(9) . ?
C1 H1 1.03(5) . ?
C2 N2 1.466(8) . ?
C2 C3 1.534(10) . ?
C2 H2 0.86(5) . ?
C3 C4 1.532(10) . ?
C3 H3A 1.09(6) . ?
C3 H3B 1.10(6) . ?
C4 C5 1.523(11) . ?
C4 H4A 0.91(8) . ?
C4 H4B 1.08(7) . ?
C5 C6 1.519(10) . ?
C5 H5A 0.9900 . ?
C5 H5B 0.9900 . ?
C6 H6A 1.01(6) . ?
C6 H6B 1.02(6) . ?
C7 N1 1.469(8) . ?
C7 C8 1.528(9) . ?
C7 H7A 0.9900 . ?
C7 H7B 0.9900 . ?
C8 C9 1.374(9) . ?
C8 C13 1.378(9) . ?
C9 C10 1.411(10) . ?
C9 H9 0.94(7) . ?
C10 C11 1.378(10) . ?
C10 H10 1.02(6) . ?
C11 C12 1.377(10) . ?
C11 H11 1.06(6) . ?
C12 C13 1.394(10) . ?
C12 H12 1.01(7) . ?
C13 H13 1.01(5) . ?
C14 N1 1.484(8) . ?
C14 H14A 0.9800 . ?
C14 H14B 0.9800 . ?
C14 H14C 0.9800 . ?
C15 O1 1.237(8) . ?
C15 N2 1.345(8) . ?
C15 N3 1.384(9) . ?
C16 N3 1.382(8) . ?
C16 C21 1.400(10) . ?
C16 C17 1.428(9) . ?
C17 C18 1.363(9) . ?
C17 H17 1.02(6) . ?
C18 C19 1.380(10) . ?
C18 C22 1.529(10) . ?
C19 C20 1.397(10) . ?
C19 H19 1.04(5) . ?
C20 C21 1.377(8) . ?
C20 C23 1.500(10) . ?
C21 H21 1.03(6) . ?
C22 F2 1.322(8) . ?
C22 F1 1.328(8) . ?
C22 F3 1.339(7) . ?
C23 F5 1.321(8) . ?
C23 F6 1.325(8) . ?
C23 F4 1.347(7) . ?
N2 H2N 0.76(7) . ?
N3 H3N 0.66(7) . ?
C24 N4 1.479(9) . ?
C24 C25 1.525(9) . ?
C24 C29 1.545(9) . ?
C24 H24 0.99(6) . ?
C25 N5 1.452(9) . ?
C25 C26 1.532(11) . ?
C25 H25 0.89(6) . ?
C26 C27 1.529(9) . ?
C26 H26A 0.92(6) . ?
C26 H26B 1.01(8) . ?
C27 C28 1.514(10) . ?
C27 H27A 0.9900 . ?
C27 H27B 0.9900 . ?
C28 C29 1.538(10) . ?
C28 H28A 0.9900 . ?
C28 H28B 0.9900 . ?
C29 H29A 0.9900 . ?
C29 H29B 0.9900 . ?
C30 N4 1.467(8) . ?
C30 C31 1.512(10) . ?
C30 H30A 0.87(6) . ?
C30 H30B 0.99(6) . ?
C31 C36 1.375(9) . ?
C31 C32 1.411(9) . ?
C32 C33 1.354(11) . ?
C32 H32 1.00(7) . ?
C33 C34 1.367(11) . ?
C33 H33 0.92(6) . ?
C34 C35 1.389(10) . ?
C34 H34 0.9500 . ?
C35 C36 1.407(10) . ?
C35 H35 1.09(7) . ?
C36 H36 1.05(6) . ?
C37 N4 1.454(8) . ?
C37 H37A 0.9800 . ?
C37 H37B 0.9800 . ?
C37 H37C 0.9800 . ?
C38 O2 1.248(9) . ?
C38 N5 1.324(9) . ?
C38 N6 1.383(9) . ?
C39 C40 1.380(10) . ?
C39 C44 1.401(10) . ?
C39 N6 1.408(8) . ?
C40 C41 1.388(9) . ?
C40 H40 1.17(9) . ?
C41 C42 1.399(11) . ?
C41 C45 1.474(11) . ?
C42 C43 1.368(10) . ?
C42 H42 0.90(6) . ?
C43 C44 1.373(9) . ?
C43 C46 1.522(10) . ?
C44 H44 1.04(6) . ?
C45 F9 1.298(9) . ?
C45 F8 1.309(10) . ?
C45 F7 1.323(10) . ?
C46 F10 1.305(8) . ?
C46 F12 1.345(8) . ?
C46 F11 1.366(8) . ?
N5 H5N 0.76(7) . ?
N6 H6N 0.87(7) . ?
C47 O3 1.433(8) . ?
C47 C48 1.504(9) . ?
C47 C49 1.518(9) . ?
C47 H47 1.04(7) . ?
C48 H48A 0.9800 . ?
C48 H48B 0.9800 . ?
C48 H48C 0.9800 . ?
C49 H49A 0.9800 . ?
C49 H49B 0.9800 . ?
C49 H49C 0.9800 . ?
O3 H3 0.8400 . ?
C50 O4 1.440(9) . ?
C50 C52 1.497(10) . ?
C50 C51 1.524(9) . ?
C50 H50 1.02(6) . ?
C51 H51A 0.9800 . ?
C51 H51B 0.9800 . ?
C51 H51C 0.9800 . ?
C52 H52A 0.9800 . ?
C52 H52B 0.9800 . ?
C52 H52C 0.9800 . ?
O4 H4O 0.84(6) . ?
